data_4128464
loop_
_publ_author_name
'Hung, Kevin'
'Condakes, Matthew L.'
'Novaes, Luiz F. T.'
'Harwood, Stephen J.'
'Morikawa, Takahiro'
'Yang, Zhi'
'Maimone, Thomas J.'

_publ_section_title
;
 Development of a Terpene Feedstock-Based Oxidative Synthetic Approach to
 the Illicium Sesquiterpenes.
;
_journal_issue 7
_journal_name_full 'Journal of the American Chemical Society'
_journal_page_first 3083
_journal_page_last 3099
_journal_paper_doi 10.1021/jacs.8b12247
_journal_volume 141
_journal_year 2019
_chemical_absolute_configuration ad
_chemical_formula_moiety 'C15 H23 N O4 S'
_chemical_formula_sum 'C15 H23 N O4 S'
_chemical_formula_weight 313.40
_space_group_crystal_system orthorhombic
_space_group_IT_number 19
_space_group_name_Hall 'P 2ac 2ab'
_space_group_name_H-M_alt 'P 21 21 21'
_atom_sites_solution_hydrogens mixed
_atom_sites_solution_primary dual
_audit_creation_date 2018-04-19
_audit_creation_method
;
Olex2 1.2-ac3
(compiled 2017.08.10 svn.r3458 for OlexSys, GUI svn.r5381)
;
_cell_angle_alpha 90
_cell_angle_beta 90
_cell_angle_gamma 90
_cell_formula_units_Z 4
_cell_length_a 7.42853(7)
_cell_length_b 12.26292(11)
_cell_length_c 16.19471(13)
_cell_measurement_reflns_used 15321
_cell_measurement_temperature 100(2)
_cell_measurement_theta_max 78.6100
_cell_measurement_theta_min 5.4670
_cell_volume 1475.26(2)
_computing_cell_refinement 'CrysAlisPro 1.171.39.45f (Rigaku OD, 2018)'
_computing_data_collection 'CrysAlisPro 1.171.39.45f (Rigaku OD, 2018)'
_computing_data_reduction 'CrysAlisPro 1.171.39.45f (Rigaku OD, 2018)'
_computing_molecular_graphics 'Olex2 (Dolomanov et al., 2009)'
_computing_publication_material 'Olex2 (Dolomanov et al., 2009)'
_computing_structure_refinement 'ShelXL (Sheldrick, 2015)'
_computing_structure_solution 'ShelXT (Sheldrick, 2015)'
_diffrn_ambient_temperature 100(2)
_diffrn_detector 'CCD plate'
_diffrn_detector_type 'Pilatus 200K'
_diffrn_measured_fraction_theta_full 0.997
_diffrn_measured_fraction_theta_max 0.997
_diffrn_measurement_details
;
List of Runs (angles in degrees, time in seconds):

  # Type    Start    End  Width  t~exp~   \w     \q     \k     \f   Frames
--------------------------------------------------------------------------
  1  \w    -10.00  74.00   0.50    0.50    --    0.00  48.00 118.00  168
  2  \w   -172.00 -81.00   0.50    0.50    -- -100.00 -74.00 179.00  182
  3  \w    -83.00 -26.00   0.50    0.50    -- -100.00  48.00 118.00  114
  4  \w   -176.00 -84.00   0.50    0.50    -- -100.00-115.00 102.00  184
  5  \w   -119.00 -28.00   0.50    0.50    -- -100.00  74.00 -52.00  182
  6  \w   -174.00 -90.00   0.50    0.50    -- -100.00 -48.00 -29.00  168
  7  \w     32.00  77.00   0.50    0.50    --  106.00 -48.00 -29.00   90
  8  \w    -15.00  31.00   0.50    0.50    --    0.00 -99.00 -30.00   92
  9  \w    -15.00  31.00   0.50    0.50    --    0.00 -99.00 150.00   92
 10  \w    -15.00  31.00   0.50    0.50    --    0.00 -99.00 -60.00   92
 11  \w    -15.00  31.00   0.50    0.50    --    0.00 -99.00  60.00   92
 12  \w    -80.00 -25.00   0.50    0.50    -- -100.00  45.00 120.00  110
 13  \w    -80.00 -25.00   0.50    0.50    -- -100.00  45.00 -60.00  110
 14  \w    -80.00 -25.00   0.50    0.50    -- -100.00  45.00-120.00  110
 15  \w   -170.00 -86.00   0.50    0.50    -- -100.00 -61.00  30.00  168
 16  \w    -80.00 -25.00   0.50    0.50    -- -100.00  45.00-180.00  110
 17  \w    -49.00 -23.00   0.50    0.50    -- -100.00  30.00   0.00   52
 18  \w   -106.00 -23.00   0.50    0.50    -- -100.00  15.00 150.00  166
 19  \w    136.00 166.00   0.50    0.50    --  106.00  15.00 -60.00   60
 20  \w     99.00 126.00   0.50    0.50    --  106.00  15.00 -60.00   54
 21  \w     32.00 100.00   0.50    0.50    --  106.00-111.00 -90.00  136
 22  \w     33.00  97.00   0.50    0.50    --  106.00-111.00-120.00  128
 23  \w     31.00  56.00   0.50    0.50    --  106.00 -30.00-120.00   50
 24  \w     29.00  62.00   0.50    0.50    --  106.00 -30.00  60.00   66
 25  \w     63.00 111.00   0.50    0.50    --  106.00-111.00 -60.00   96
 26  \w     33.00  58.00   0.50    0.50    --  106.00-111.00 -60.00   50
 27  \w    102.00 155.00   0.50    0.50    --  106.00  30.00  90.00  106
 28  \w     29.00  62.00   0.50    0.50    --  106.00 -30.00-150.00   66
;
_diffrn_measurement_device 'four-circle diffractometer'
_diffrn_measurement_device_type 'ROD, Synergy Custom DW system, Pilatus 200K'
_diffrn_measurement_method '\w scans'
_diffrn_orient_matrix_type 'CrysAlisPro convention (1999,Acta A55,543-557)'
_diffrn_orient_matrix_UB_11 -0.1715109000
_diffrn_orient_matrix_UB_12 0.0459460000
_diffrn_orient_matrix_UB_13 0.0406199000
_diffrn_orient_matrix_UB_21 0.1117032000
_diffrn_orient_matrix_UB_22 0.0921733000
_diffrn_orient_matrix_UB_23 0.0393955000
_diffrn_orient_matrix_UB_31 -0.0335824000
_diffrn_orient_matrix_UB_32 0.0718938000
_diffrn_orient_matrix_UB_33 -0.0764743000
_diffrn_radiation_monochromator mirror
_diffrn_radiation_probe x-ray
_diffrn_radiation_type CuK\a
_diffrn_radiation_wavelength 1.54184
_diffrn_reflns_av_R_equivalents 0.0300
_diffrn_reflns_av_unetI/netI 0.0151
_diffrn_reflns_Laue_measured_fraction_full 0.997
_diffrn_reflns_Laue_measured_fraction_max 0.997
_diffrn_reflns_limit_h_max 9
_diffrn_reflns_limit_h_min -9
_diffrn_reflns_limit_k_max 15
_diffrn_reflns_limit_k_min -15
_diffrn_reflns_limit_l_max 18
_diffrn_reflns_limit_l_min -20
_diffrn_reflns_number 16205
_diffrn_reflns_point_group_measured_fraction_full 0.998
_diffrn_reflns_point_group_measured_fraction_max 0.997
_diffrn_reflns_theta_full 67.684
_diffrn_reflns_theta_max 74.472
_diffrn_reflns_theta_min 5.463
_diffrn_source 'Rotating-anode X-ray tube'
_diffrn_source_type 'Rigaku (Cu) X-ray Source'
_exptl_absorpt_coefficient_mu 2.094
_exptl_absorpt_correction_T_max 1.00000
_exptl_absorpt_correction_T_min 0.90046
_exptl_absorpt_correction_type multi-scan
_exptl_absorpt_process_details
;
CrysAlisPro 1.171.39.45f (Rigaku Oxford Diffraction, 2018)
Empirical absorption correction using spherical harmonics,
 implemented in SCALE3 ABSPACK scaling algorithm.
;
_exptl_crystal_colour colourless
_exptl_crystal_colour_primary colourless
_exptl_crystal_density_diffrn 1.411
_exptl_crystal_description block
_exptl_crystal_F_000 672
_exptl_crystal_size_max 0.2
_exptl_crystal_size_mid 0.18
_exptl_crystal_size_min 0.08
_refine_diff_density_max 0.222
_refine_diff_density_min -0.349
_refine_diff_density_rms 0.043
_refine_ls_abs_structure_details
;
 Flack x determined using 1251 quotients [(I+)-(I-)]/[(I+)+(I-)]
 (Parsons, Flack and Wagner, Acta Cryst. B69 (2013) 249-259).
;
_refine_ls_abs_structure_Flack -0.003(6)
_refine_ls_extinction_method none
_refine_ls_goodness_of_fit_ref 1.020
_refine_ls_hydrogen_treatment mixed
_refine_ls_matrix_type full
_refine_ls_number_parameters 196
_refine_ls_number_reflns 3008
_refine_ls_number_restraints 0
_refine_ls_restrained_S_all 1.020
_refine_ls_R_factor_all 0.0264
_refine_ls_R_factor_gt 0.0263
_refine_ls_shift/su_max 0.006
_refine_ls_shift/su_mean 0.000
_refine_ls_structure_factor_coef Fsqd
_refine_ls_weighting_details 'w=1/[\s^2^(Fo^2^)+(0.0393P)^2^+0.5981P] where P=(Fo^2^+2Fc^2^)/3'
_refine_ls_weighting_scheme calc
_refine_ls_wR_factor_gt 0.0700
_refine_ls_wR_factor_ref 0.0700
_reflns_Friedel_coverage 0.724
_reflns_Friedel_fraction_full 0.999
_reflns_Friedel_fraction_max 0.998
_reflns_number_gt 2999
_reflns_number_total 3008
_reflns_threshold_expression 'I > 2\s(I)'
_cod_data_source_file ja8b12247_si_015.cif
_cod_data_source_block mc004
_cod_original_cell_volume 1475.27(2)
_cod_database_code 4128464
_shelx_shelxl_version_number 2017/1
_chemical_oxdiff_formula 'C15 H21 O4 N1 S1'
_shelx_space_group_comment
;
The symmetry employed for this shelxl refinement is uniquely defined
by the following loop, which should always be used as a source of
symmetry information in preference to the above space-group names.
They are only intended as comments.
;
_shelx_estimated_absorpt_t_max 0.850
_shelx_estimated_absorpt_t_min 0.679
_reflns_odcompleteness_completeness 99.66
_reflns_odcompleteness_iscentric 1
_reflns_odcompleteness_theta 74.33
_olex2_refinement_description
;
1. Fixed Uiso
 At 1.2 times of:
  All C(H) groups, All C(H,H) groups
 At 1.5 times of:
  All C(H,H,H) groups
2.a Ternary CH refined with riding coordinates:
 C9(H9), C13(H13), C2(H2), C14(H14)
2.b Secondary CH2 refined with riding coordinates:
 C8(H8A,H8B), C7(H7A,H7B), C12(H12A,H12B), C10(H10A,H10B), C4(H4A,H4B), C3(H3A,
 H3B)
2.c Idealised Me refined as rotating group:
 C1(H1A,H1B,H1C), C15(H15A,H15B,H15C)
;
_olex2_submission_special_instructions 'No special instructions were received'
_oxdiff_exptl_absorpt_empirical_details
;
Empirical correction (ABSPACK) includes:
- Absorption correction using spherical harmonics
- Frame scaling
;
_oxdiff_exptl_absorpt_empirical_full_max 1.670
_oxdiff_exptl_absorpt_empirical_full_min 0.678

loop_
_space_group_symop_operation_xyz
'x, y, z'
'-x+1/2, -y, z+1/2'
'-x, y+1/2, -z+1/2'
'x+1/2, -y+1/2, -z'

loop_
_atom_site_label
_atom_site_type_symbol
_atom_site_fract_x
_atom_site_fract_y
_atom_site_fract_z
_atom_site_U_iso_or_equiv
_atom_site_adp_type
_atom_site_occupancy
_atom_site_site_symmetry_order
_atom_site_calc_flag
_atom_site_refinement_flags_posn
S1 S 0.57530(7) 0.35960(4) 0.47931(3) 0.01915(13) Uani 1 1 d .
O2 O 0.47272(19) 0.46114(11) 0.51609(9) 0.0210(3) Uani 1 1 d .
O4 O 0.7620(2) 0.38773(12) 0.47623(10) 0.0247(3) Uani 1 1 d .
O1 O 0.4170(2) 0.53778(11) 0.75695(8) 0.0202(3) Uani 1 1 d .
O3 O 0.4841(2) 0.33090(13) 0.40530(9) 0.0270(4) Uani 1 1 d .
N1 N 0.5520(3) 0.26438(14) 0.54635(10) 0.0185(4) Uani 1 1 d .
C8 C 0.5253(3) 0.48699(16) 0.60169(12) 0.0186(4) Uani 1 1 d .
H8A H 0.466172 0.555503 0.619280 0.022 Uiso 1 1 calc R
H8B H 0.657226 0.497914 0.604545 0.022 Uiso 1 1 calc R
C7 C 0.5869(3) 0.29587(15) 0.63369(11) 0.0175(4) Uani 1 1 d .
H7A H 0.715849 0.314387 0.640357 0.021 Uiso 1 1 calc R
H7B H 0.559909 0.233268 0.670243 0.021 Uiso 1 1 calc R
C9 C 0.2661(3) 0.36674(17) 0.66203(12) 0.0186(4) Uani 1 1 d .
H9 H 0.223692 0.332333 0.609527 0.022 Uiso 1 1 calc R
C13 C 0.2255(3) 0.51771(17) 0.76658(13) 0.0219(4) Uani 1 1 d .
H13 H 0.159609 0.585873 0.781893 0.026 Uiso 1 1 calc R
C12 C 0.2282(3) 0.43667(17) 0.83768(13) 0.0219(4) Uani 1 1 d .
H12A H 0.108086 0.404167 0.847587 0.026 Uiso 1 1 calc R
H12B H 0.273587 0.469981 0.889313 0.026 Uiso 1 1 calc R
C5 C 0.4934(3) 0.42894(16) 0.75108(12) 0.0172(4) Uani 1 1 d .
C10 C 0.2606(3) 0.28658(16) 0.73545(12) 0.0196(4) Uani 1 1 d .
H10A H 0.135498 0.270427 0.752624 0.024 Uiso 1 1 calc R
H10B H 0.323611 0.217542 0.722470 0.024 Uiso 1 1 calc R
C2 C 0.4824(3) 0.29424(17) 0.86403(12) 0.0209(4) Uani 1 1 d .
H2 H 0.536929 0.229587 0.835894 0.025 Uiso 1 1 calc R
C6 C 0.4706(3) 0.39457(16) 0.65960(12) 0.0162(4) Uani 1 1 d .
C11 C 0.3619(3) 0.35306(17) 0.80164(12) 0.0188(4) Uani 1 1 d .
C4 C 0.6759(3) 0.42415(17) 0.79425(12) 0.0215(4) Uani 1 1 d .
H4A H 0.729826 0.497761 0.798596 0.026 Uiso 1 1 calc R
H4B H 0.760032 0.375948 0.763980 0.026 Uiso 1 1 calc R
C3 C 0.6334(3) 0.37762(18) 0.88034(13) 0.0243(5) Uani 1 1 d .
H3A H 0.591964 0.435785 0.918227 0.029 Uiso 1 1 calc R
H3B H 0.740543 0.341732 0.904512 0.029 Uiso 1 1 calc R
C14 C 0.1479(3) 0.46639(18) 0.68748(13) 0.0216(4) Uani 1 1 d .
H14 H 0.028845 0.435079 0.703891 0.026 Uiso 1 1 calc R
C1 C 0.3865(3) 0.25431(19) 0.94147(13) 0.0260(5) Uani 1 1 d .
H1A H 0.334917 0.316693 0.970960 0.039 Uiso 1 1 calc GR
H1B H 0.472810 0.216784 0.977355 0.039 Uiso 1 1 calc GR
H1C H 0.290146 0.203758 0.925903 0.039 Uiso 1 1 calc GR
C15 C 0.1061(3) 0.54961(19) 0.61977(14) 0.0288(5) Uani 1 1 d .
H15A H 0.209983 0.597770 0.612061 0.043 Uiso 1 1 calc GR
H15B H 0.001053 0.593048 0.635886 0.043 Uiso 1 1 calc GR
H15C H 0.080350 0.511310 0.567981 0.043 Uiso 1 1 calc GR
H1 H 0.462(4) 0.232(2) 0.5385(15) 0.022(7) Uiso 1 1 d .

loop_
_atom_site_aniso_label
_atom_site_aniso_U_11
_atom_site_aniso_U_22
_atom_site_aniso_U_33
_atom_site_aniso_U_23
_atom_site_aniso_U_13
_atom_site_aniso_U_12
S1 0.0234(2) 0.0190(2) 0.0151(2) 0.00091(18) 0.00287(19) 0.00388(19)
O2 0.0282(7) 0.0185(7) 0.0162(6) 0.0013(6) 0.0021(6) 0.0050(6)
O4 0.0255(7) 0.0225(7) 0.0260(7) 0.0036(6) 0.0076(6) 0.0017(6)
O1 0.0240(7) 0.0156(6) 0.0208(7) -0.0017(5) 0.0024(6) 0.0000(6)
O3 0.0366(9) 0.0296(8) 0.0149(7) -0.0020(6) -0.0010(6) 0.0087(7)
N1 0.0218(9) 0.0170(8) 0.0167(8) -0.0007(6) 0.0003(7) 0.0002(7)
C8 0.0234(10) 0.0162(9) 0.0162(9) 0.0010(7) 0.0018(8) 0.0002(7)
C7 0.0205(9) 0.0164(9) 0.0157(8) 0.0000(7) 0.0009(8) -0.0005(8)
C9 0.0202(9) 0.0189(9) 0.0167(9) -0.0014(8) 0.0011(7) -0.0005(8)
C13 0.0239(10) 0.0197(10) 0.0223(10) -0.0014(8) 0.0042(8) 0.0052(8)
C12 0.0244(10) 0.0225(10) 0.0189(9) -0.0013(8) 0.0050(8) 0.0005(9)
C5 0.0210(9) 0.0142(8) 0.0166(9) -0.0013(7) 0.0018(7) -0.0007(7)
C10 0.0210(9) 0.0195(9) 0.0184(9) -0.0007(8) 0.0026(8) -0.0025(8)
C2 0.0276(11) 0.0196(9) 0.0156(9) -0.0005(8) 0.0016(8) -0.0011(8)
C6 0.0198(10) 0.0144(8) 0.0144(8) 0.0008(7) 0.0012(7) -0.0004(7)
C11 0.0227(9) 0.0174(9) 0.0163(8) -0.0006(8) 0.0034(7) -0.0018(8)
C4 0.0238(10) 0.0213(10) 0.0195(9) -0.0001(8) -0.0012(8) -0.0029(8)
C3 0.0295(11) 0.0247(11) 0.0186(9) 0.0012(8) -0.0037(8) -0.0024(9)
C14 0.0177(9) 0.0245(10) 0.0226(10) 0.0011(8) 0.0018(8) 0.0018(8)
C1 0.0367(13) 0.0240(10) 0.0173(9) 0.0007(8) 0.0021(9) -0.0017(9)
C15 0.0298(12) 0.0306(11) 0.0259(10) 0.0008(9) -0.0022(9) 0.0088(10)

loop_
_atom_type_symbol
_atom_type_description
_atom_type_scat_dispersion_real
_atom_type_scat_dispersion_imag
_atom_type_scat_source
C C 0.0181 0.0091 'International Tables Vol C Tables 4.2.6.8 and 6.1.1.4'
H H 0.0000 0.0000 'International Tables Vol C Tables 4.2.6.8 and 6.1.1.4'
N N 0.0311 0.0180 'International Tables Vol C Tables 4.2.6.8 and 6.1.1.4'
O O 0.0492 0.0322 'International Tables Vol C Tables 4.2.6.8 and 6.1.1.4'
S S 0.3331 0.5567 'International Tables Vol C Tables 4.2.6.8 and 6.1.1.4'

loop_
_geom_angle_atom_site_label_1
_geom_angle_atom_site_label_2
_geom_angle_atom_site_label_3
_geom_angle
O2 S1 N1 105.49(8)
O4 S1 O2 106.94(8)
O4 S1 N1 107.69(10)
O3 S1 O2 106.49(9)
O3 S1 O4 119.52(10)
O3 S1 N1 109.83(10)
C8 O2 S1 113.38(12)
C13 O1 C5 103.53(15)
S1 N1 H1 110.3(19)
C7 N1 S1 115.82(13)
C7 N1 H1 115.5(18)
O2 C8 H8A 109.6
O2 C8 H8B 109.6
O2 C8 C6 110.33(16)
H8A C8 H8B 108.1
C6 C8 H8A 109.6
C6 C8 H8B 109.6
N1 C7 H7A 109.4
N1 C7 H7B 109.4
N1 C7 C6 111.33(16)
H7A C7 H7B 108.0
C6 C7 H7A 109.4
C6 C7 H7B 109.4
C10 C9 H9 112.2
C10 C9 C6 100.64(15)
C10 C9 C14 106.29(15)
C6 C9 H9 112.2
C6 C9 C14 112.58(16)
C14 C9 H9 112.2
O1 C13 H13 111.4
O1 C13 C12 100.34(16)
O1 C13 C14 110.30(16)
C12 C13 H13 111.4
C12 C13 C14 111.57(17)
C14 C13 H13 111.4
C13 C12 H12A 112.0
C13 C12 H12B 112.0
C13 C12 C11 98.98(15)
H12A C12 H12B 109.7
C11 C12 H12A 112.0
C11 C12 H12B 112.0
O1 C5 C6 105.65(15)
O1 C5 C11 105.42(16)
O1 C5 C4 110.62(16)
C6 C5 C11 105.55(15)
C4 C5 C6 121.62(17)
C4 C5 C11 106.81(16)
C9 C10 H10A 111.6
C9 C10 H10B 111.6
H10A C10 H10B 109.4
C11 C10 C9 100.71(16)
C11 C10 H10A 111.6
C11 C10 H10B 111.6
C11 C2 H2 108.0
C11 C2 C3 103.08(17)
C3 C2 H2 108.0
C1 C2 H2 108.0
C1 C2 C11 114.93(18)
C1 C2 C3 114.37(17)
C8 C6 C7 105.43(15)
C8 C6 C9 115.96(17)
C8 C6 C5 110.88(16)
C7 C6 C9 112.38(16)
C7 C6 C5 114.31(16)
C5 C6 C9 98.16(15)
C12 C11 C5 101.72(16)
C10 C11 C12 107.44(17)
C10 C11 C5 104.66(15)
C2 C11 C12 116.12(17)
C2 C11 C5 104.99(16)
C2 C11 C10 119.67(18)
C5 C4 H4A 110.9
C5 C4 H4B 110.9
C5 C4 C3 104.30(17)
H4A C4 H4B 108.9
C3 C4 H4A 110.9
C3 C4 H4B 110.9
C2 C3 H3A 111.0
C2 C3 H3B 111.0
C4 C3 C2 103.89(16)
C4 C3 H3A 111.0
C4 C3 H3B 111.0
H3A C3 H3B 109.0
C9 C14 H14 105.5
C13 C14 C9 109.22(16)
C13 C14 H14 105.5
C15 C14 C9 116.58(17)
C15 C14 C13 113.57(18)
C15 C14 H14 105.5
C2 C1 H1A 109.5
C2 C1 H1B 109.5
C2 C1 H1C 109.5
H1A C1 H1B 109.5
H1A C1 H1C 109.5
H1B C1 H1C 109.5
C14 C15 H15A 109.5
C14 C15 H15B 109.5
C14 C15 H15C 109.5
H15A C15 H15B 109.5
H15A C15 H15C 109.5
H15B C15 H15C 109.5

loop_
_geom_bond_atom_site_label_1
_geom_bond_atom_site_label_2
_geom_bond_distance
S1 O2 1.5768(14)
S1 O4 1.4300(16)
S1 O3 1.4210(16)
S1 N1 1.6037(17)
O2 C8 1.475(2)
O1 C13 1.452(3)
O1 C5 1.453(2)
N1 C7 1.489(2)
N1 H1 0.79(3)
C8 H8A 0.9900
C8 H8B 0.9900
C8 C6 1.526(3)
C7 H7A 0.9900
C7 H7B 0.9900
C7 C6 1.545(3)
C9 H9 1.0000
C9 C10 1.543(3)
C9 C6 1.558(3)
C9 C14 1.560(3)
C13 H13 1.0000
C13 C12 1.521(3)
C13 C14 1.539(3)
C12 H12A 0.9900
C12 H12B 0.9900
C12 C11 1.543(3)
C5 C6 1.549(3)
C5 C11 1.578(3)
C5 C4 1.527(3)
C10 H10A 0.9900
C10 H10B 0.9900
C10 C11 1.543(3)
C2 H2 1.0000
C2 C11 1.530(3)
C2 C3 1.541(3)
C2 C1 1.523(3)
C4 H4A 0.9900
C4 H4B 0.9900
C4 C3 1.539(3)
C3 H3A 0.9900
C3 H3B 0.9900
C14 H14 1.0000
C14 C15 1.530(3)
C1 H1A 0.9800
C1 H1B 0.9800
C1 H1C 0.9800
C15 H15A 0.9800
C15 H15B 0.9800
C15 H15C 0.9800
